data_7242310
loop_
_publ_author_name
'Ma, Zhi Long'
'Wang, Meng Chen'
'Shi, Jian Yun'
'Tian, Li'

_publ_section_title
;
 Three Mn(ii) metal--organic frameworks with the same chemical
 composition, but different topological structures and properties
;
_journal_issue 12
_journal_name_full CrystEngComm
_journal_page_first 2396
_journal_page_last 2403
_journal_paper_doi 10.1039/D1CE00064K
_journal_volume 23
_journal_year 2021
_chemical_formula_moiety 'C12 H8 Mn N6 O5'
_chemical_formula_sum 'C12 H8 Mn N6 O5'
_chemical_formula_weight 371.18
_space_group_crystal_system monoclinic
_space_group_IT_number 15
_space_group_name_Hall '-I 2ya'
_space_group_name_H-M_alt 'I 1 2/a 1'
_atom_sites_solution_hydrogens mixed
_audit_creation_date 2019-11-07
_audit_creation_method
;
Olex2 1.2
(compiled 2015.09.30 svn.r3233 for OlexSys, GUI svn.r5103)
;
_audit_update_record
;
2021-01-14 deposited with the CCDC.	2021-02-24 downloaded from the CCDC.
;
_cell_angle_alpha 90
_cell_angle_beta 106.321(6)
_cell_angle_gamma 90
_cell_formula_units_Z 8
_cell_length_a 17.7100(10)
_cell_length_b 10.7460(6)
_cell_length_c 14.6712(9)
_cell_measurement_reflns_used 3267
_cell_measurement_temperature 114.6(4)
_cell_measurement_theta_max 29.4790
_cell_measurement_theta_min 2.2630
_cell_volume 2679.6(3)
_computing_cell_refinement 'CrysAlisPro 1.171.39.46 (Rigaku OD, 2018)'
_computing_data_collection 'CrysAlisPro 1.171.39.46 (Rigaku OD, 2018)'
_computing_data_reduction 'CrysAlisPro 1.171.39.46 (Rigaku OD, 2018)'
_computing_molecular_graphics 'Olex2 (Dolomanov et al., 2009)'
_computing_publication_material 'Olex2 (Dolomanov et al., 2009)'
_computing_structure_refinement 'ShelXL (Sheldrick, 2015)'
_computing_structure_solution 'ShelXT (Sheldrick, 2015)'
_diffrn_ambient_environment N~2~
_diffrn_ambient_temperature 114.6(4)
_diffrn_detector 'CCD plate'
_diffrn_detector_area_resol_mean 5.2740
_diffrn_detector_type AtlasS2
_diffrn_measured_fraction_theta_full 1.000
_diffrn_measured_fraction_theta_max 1.000
_diffrn_measurement_details
;
List of Runs (angles in degrees, time in seconds):

  # Type    Start    End  Width  t~exp~   \w     \q     \k     \f   Frames
#--------------------------------------------------------------------------
  1  \w     -9.00  83.00   1.00   13.32    --   11.16  77.00 -90.00   92
  2  \w    -49.00  44.00   1.00   13.32    --   11.16 -77.00 150.00   93
;
_diffrn_measurement_device 'four-circle diffractometer'
_diffrn_measurement_device_type 'SuperNova, Dual, Cu at home/near, AtlasS2'
_diffrn_measurement_method '\w scans'
_diffrn_orient_matrix_type 'CrysAlisPro convention (1999,Acta A55,543-557)'
_diffrn_orient_matrix_UB_11 0.0070367000
_diffrn_orient_matrix_UB_12 0.0378900000
_diffrn_orient_matrix_UB_13 -0.0363471000
_diffrn_orient_matrix_UB_21 -0.0030026000
_diffrn_orient_matrix_UB_22 0.0539536000
_diffrn_orient_matrix_UB_23 0.0266271000
_diffrn_orient_matrix_UB_31 0.0410268000
_diffrn_orient_matrix_UB_32 -0.0025402000
_diffrn_orient_matrix_UB_33 0.0225534000
_diffrn_radiation_monochromator mirror
_diffrn_radiation_probe x-ray
_diffrn_radiation_type MoK\a
_diffrn_radiation_wavelength 0.71073
_diffrn_reflns_av_R_equivalents 0.0279
_diffrn_reflns_av_unetI/netI 0.0376
_diffrn_reflns_Laue_measured_fraction_full 1.000
_diffrn_reflns_Laue_measured_fraction_max 1.000
_diffrn_reflns_limit_h_max 17
_diffrn_reflns_limit_h_min -21
_diffrn_reflns_limit_k_max 12
_diffrn_reflns_limit_k_min -11
_diffrn_reflns_limit_l_max 17
_diffrn_reflns_limit_l_min -13
_diffrn_reflns_number 5750
_diffrn_reflns_point_group_measured_fraction_full 1.000
_diffrn_reflns_point_group_measured_fraction_max 1.000
_diffrn_reflns_theta_full 25.006
_diffrn_reflns_theta_max 25.006
_diffrn_reflns_theta_min 2.242
_diffrn_source 'micro-focus sealed X-ray tube'
_diffrn_source_type 'SuperNova (Mo) X-ray Source'
_exptl_absorpt_coefficient_mu 1.028
_exptl_absorpt_correction_T_max 1.00000
_exptl_absorpt_correction_T_min 0.61342
_exptl_absorpt_correction_type multi-scan
_exptl_absorpt_process_details
;
CrysAlisPro 1.171.39.46 (Rigaku Oxford Diffraction, 2018)
Empirical absorption correction using spherical harmonics,
 implemented in SCALE3 ABSPACK scaling algorithm.
;
_exptl_crystal_colour colourless
_exptl_crystal_colour_primary colourless
_exptl_crystal_density_diffrn 1.840
_exptl_crystal_description block
_exptl_crystal_F_000 1496
_exptl_crystal_size_max 0.25
_exptl_crystal_size_mid 0.2
_exptl_crystal_size_min 0.18
_refine_diff_density_max 0.284
_refine_diff_density_min -0.340
_refine_diff_density_rms 0.065
_refine_ls_extinction_method none
_refine_ls_goodness_of_fit_ref 1.063
_refine_ls_hydrogen_treatment constr
_refine_ls_matrix_type full
_refine_ls_number_parameters 218
_refine_ls_number_reflns 2370
_refine_ls_number_restraints 0
_refine_ls_restrained_S_all 1.063
_refine_ls_R_factor_all 0.0423
_refine_ls_R_factor_gt 0.0307
_refine_ls_shift/su_max 0.000
_refine_ls_shift/su_mean 0.000
_refine_ls_structure_factor_coef Fsqd
_refine_ls_weighting_details 'w=1/[\s^2^(Fo^2^)+(0.0381P)^2^+1.3658P] where P=(Fo^2^+2Fc^2^)/3'
_refine_ls_weighting_scheme calc
_refine_ls_wR_factor_gt 0.0734
_refine_ls_wR_factor_ref 0.0775
_reflns_Friedel_coverage 0.000
_reflns_number_gt 1970
_reflns_number_total 2370
_reflns_threshold_expression 'I > 2\s(I)'
_cod_data_source_file d1ce00064k2.cif
_cod_data_source_block a191105c
_cod_depositor_comments 'Adding full bibliography for 7242310--7242312.cif.'
_cod_database_code 7242310
_shelx_space_group_comment
;
The symmetry employed for this shelxl refinement is uniquely defined
by the following loop, which should always be used as a source of
symmetry information in preference to the above space-group names.
They are only intended as comments.
;
_reflns_odcompleteness_completeness 99.97
_reflns_odcompleteness_iscentric 1
_reflns_odcompleteness_theta 26.32
_olex2_refinement_description
;
1. Fixed Uiso
 At 1.2 times of:
  All C(H) groups
 At 1.5 times of:
  All O(H,H) groups
2.a Rotating group:
 O5(H5A,H5B)
2.b Aromatic/amide H refined with riding coordinates:
 C1(H1), C2(H2), C5(H5), C8(H8), C10(H10), C11(H11)
;
_shelx_shelxl_version_number 2014/7
_olex2_date_sample_data_collection 2019-11-06
_olex2_submission_special_instructions 'No special instructions were received'
_oxdiff_exptl_absorpt_empirical_details
;
Empirical correction (ABSPACK) includes:
- Absorption correction using spherical harmonics
- Frame scaling
- Detector area scaling
;
_oxdiff_exptl_absorpt_empirical_full_max 1.516
_oxdiff_exptl_absorpt_empirical_full_min 0.624

loop_
_space_group_symop_operation_xyz
'x, y, z'
'-x+1/2, y, -z'
'x+1/2, y+1/2, z+1/2'
'-x+1, y+1/2, -z+1/2'
'-x, -y, -z'
'x-1/2, -y, z'
'-x+1/2, -y+1/2, -z+1/2'
'x, -y+1/2, z+1/2'

loop_
_atom_site_label
_atom_site_type_symbol
_atom_site_fract_x
_atom_site_fract_y
_atom_site_fract_z
_atom_site_U_iso_or_equiv
_atom_site_adp_type
_atom_site_occupancy
_atom_site_site_symmetry_order
_atom_site_calc_flag
_atom_site_refinement_flags_posn
_atom_site_refinement_flags_adp
_atom_site_refinement_flags_occupancy
_atom_site_disorder_assembly
_atom_site_disorder_group
Mn01 Mn 0.52164(2) 0.82049(3) 0.34114(3) 0.01307(13) Uani 1 1 d . . . . .
O1 O 0.49769(9) 0.71147(15) 0.45042(12) 0.0199(4) Uani 1 1 d . . . . .
O2 O 0.46803(9) 0.61504(16) 0.56971(13) 0.0218(4) Uani 1 1 d . . . . .
O3 O 0.07951(9) 0.78841(15) 0.27527(12) 0.0189(4) Uani 1 1 d . . . . .
O4 O 0.09061(9) 0.59902(15) 0.22330(12) 0.0171(4) Uani 1 1 d . . . . .
O5 O 0.56709(9) 0.94444(15) 0.24243(12) 0.0199(4) Uani 1 1 d . . . . .
H5A H 0.5595 1.0241 0.2524 0.030 Uiso 1 1 d GR . . . .
H5B H 0.5427 0.9282 0.1822 0.030 Uiso 1 1 d GR . . . .
N1 N 0.35485(11) 0.90734(17) 0.45390(14) 0.0132(4) Uani 1 1 d . . . . .
N2 N 0.32591(12) 1.01393(18) 0.40579(15) 0.0190(5) Uani 1 1 d . . . . .
N3 N 0.41893(11) 1.05621(17) 0.54208(14) 0.0158(5) Uani 1 1 d . . . . .
N4 N 0.20368(11) 0.44909(17) 0.35376(14) 0.0137(4) Uani 1 1 d . . . . .
N5 N 0.24193(11) 0.34950(18) 0.33257(16) 0.0179(5) Uani 1 1 d . . . . .
N6 N 0.12148(11) 0.29662(18) 0.34197(14) 0.0158(5) Uani 1 1 d . . . . .
C1 C 0.40918(13) 0.9338(2) 0.53443(17) 0.0148(5) Uani 1 1 d . . . . .
H1 H 0.4362 0.8756 0.5786 0.018 Uiso 1 1 calc R . . . .
C2 C 0.36719(14) 1.0995(2) 0.46112(18) 0.0198(6) Uani 1 1 d . . . . .
H2 H 0.3617 1.1838 0.4463 0.024 Uiso 1 1 calc R . . . .
C3 C 0.32038(13) 0.7893(2) 0.42060(17) 0.0123(5) Uani 1 1 d . . . . .
C4 C 0.36273(13) 0.6787(2) 0.44128(16) 0.0125(5) Uani 1 1 d . . . . .
C5 C 0.32114(13) 0.5686(2) 0.41636(17) 0.0132(5) Uani 1 1 d . . . . .
H5 H 0.3473 0.4931 0.4319 0.016 Uiso 1 1 calc R . . . .
C6 C 0.24153(13) 0.5683(2) 0.36896(17) 0.0133(5) Uani 1 1 d . . . . .
C7 C 0.20071(13) 0.6795(2) 0.34115(17) 0.0132(5) Uani 1 1 d . . . . .
C8 C 0.24125(13) 0.7896(2) 0.37019(16) 0.0132(5) Uani 1 1 d . . . . .
H8 H 0.2149 0.8651 0.3556 0.016 Uiso 1 1 calc R . . . .
C9 C 0.45044(14) 0.6688(2) 0.49173(17) 0.0131(5) Uani 1 1 d . . . . .
C10 C 0.19056(14) 0.2600(2) 0.32579(19) 0.0199(6) Uani 1 1 d . . . . .
H10 H 0.2002 0.1784 0.3112 0.024 Uiso 1 1 calc R . . . .
C11 C 0.13223(13) 0.4166(2) 0.35992(17) 0.0144(5) Uani 1 1 d . . . . .
H11 H 0.0960 0.4700 0.3745 0.017 Uiso 1 1 calc R . . . .
C12 C 0.11781(13) 0.6893(2) 0.27696(17) 0.0133(5) Uani 1 1 d . . . . .

loop_
_atom_site_aniso_label
_atom_site_aniso_U_11
_atom_site_aniso_U_22
_atom_site_aniso_U_33
_atom_site_aniso_U_23
_atom_site_aniso_U_13
_atom_site_aniso_U_12
Mn01 0.0119(2) 0.0121(2) 0.0143(2) -0.00081(14) 0.00218(15) 0.00013(15)
O1 0.0140(8) 0.0240(10) 0.0223(10) 0.0071(8) 0.0062(8) -0.0018(8)
O2 0.0192(9) 0.0270(10) 0.0169(10) 0.0071(8) 0.0009(7) -0.0017(8)
O3 0.0171(9) 0.0194(10) 0.0192(10) -0.0002(7) 0.0035(7) 0.0027(8)
O4 0.0161(8) 0.0172(9) 0.0163(10) -0.0014(7) 0.0018(7) -0.0007(7)
O5 0.0224(9) 0.0159(9) 0.0198(10) 0.0014(7) 0.0031(8) 0.0004(8)
N1 0.0145(10) 0.0129(10) 0.0126(11) 0.0011(8) 0.0045(8) 0.0010(9)
N2 0.0217(11) 0.0106(10) 0.0218(12) 0.0007(9) 0.0012(9) 0.0013(9)
N3 0.0160(10) 0.0143(11) 0.0160(11) -0.0009(8) 0.0026(8) 0.0008(9)
N4 0.0118(9) 0.0124(10) 0.0163(11) -0.0009(8) 0.0033(8) -0.0017(9)
N5 0.0145(10) 0.0152(11) 0.0265(13) -0.0047(9) 0.0097(9) -0.0030(9)
N6 0.0143(10) 0.0143(11) 0.0189(12) -0.0024(8) 0.0049(9) -0.0007(9)
C1 0.0150(11) 0.0162(13) 0.0132(13) 0.0001(10) 0.0041(10) -0.0005(11)
C2 0.0227(13) 0.0126(12) 0.0211(15) -0.0006(10) 0.0011(11) 0.0012(11)
C3 0.0163(11) 0.0117(12) 0.0105(13) -0.0012(9) 0.0064(10) -0.0016(10)
C4 0.0150(12) 0.0143(12) 0.0094(12) -0.0001(9) 0.0056(10) -0.0032(10)
C5 0.0164(11) 0.0105(12) 0.0132(13) 0.0021(9) 0.0051(10) 0.0024(10)
C6 0.0166(11) 0.0127(12) 0.0116(13) -0.0020(9) 0.0059(10) -0.0023(10)
C7 0.0135(12) 0.0162(12) 0.0110(13) -0.0004(9) 0.0054(10) -0.0011(10)
C8 0.0161(12) 0.0128(12) 0.0113(13) 0.0002(9) 0.0047(10) 0.0011(10)
C9 0.0150(12) 0.0057(11) 0.0172(14) -0.0034(9) 0.0025(10) -0.0013(10)
C10 0.0193(13) 0.0128(13) 0.0279(15) -0.0025(11) 0.0072(11) 0.0006(12)
C11 0.0140(11) 0.0136(13) 0.0152(13) -0.0003(10) 0.0034(10) 0.0010(10)
C12 0.0121(11) 0.0165(13) 0.0126(13) 0.0016(10) 0.0054(10) -0.0014(11)

loop_
_atom_type_symbol
_atom_type_description
_atom_type_scat_dispersion_real
_atom_type_scat_dispersion_imag
_atom_type_scat_source
C C 0.0033 0.0016 'International Tables Vol C Tables 4.2.6.8 and 6.1.1.4'
H H 0.0000 0.0000 'International Tables Vol C Tables 4.2.6.8 and 6.1.1.4'
Mn Mn 0.3368 0.7283 'International Tables Vol C Tables 4.2.6.8 and 6.1.1.4'
N N 0.0061 0.0033 'International Tables Vol C Tables 4.2.6.8 and 6.1.1.4'
O O 0.0106 0.0060 'International Tables Vol C Tables 4.2.6.8 and 6.1.1.4'

loop_
_geom_angle_atom_site_label_1
_geom_angle_atom_site_label_2
_geom_angle_atom_site_label_3
_geom_angle
_geom_angle_site_symmetry_1
_geom_angle_site_symmetry_3
_geom_angle_publ_flag
O1 Mn01 O3 90.05(6) . 7_565 ?
O1 Mn01 O4 101.52(7) . 7_565 ?
O1 Mn01 O5 170.29(6) . . ?
O1 Mn01 N3 84.09(7) . 5_676 ?
O1 Mn01 N6 90.64(7) . 6_665 ?
O1 Mn01 C12 97.32(7) . 7_565 ?
O3 Mn01 C12 28.90(6) 7_565 7_565 ?
O4 Mn01 O3 57.73(6) 7_565 7_565 ?
O4 Mn01 O5 86.14(6) 7_565 . ?
O4 Mn01 N3 106.58(7) 7_565 5_676 ?
O4 Mn01 N6 153.68(7) 7_565 6_665 ?
O4 Mn01 C12 28.84(7) 7_565 7_565 ?
O5 Mn01 O3 99.15(6) . 7_565 ?
O5 Mn01 C12 92.26(7) . 7_565 ?
N3 Mn01 O3 161.81(7) 5_676 7_565 ?
N3 Mn01 O5 88.03(7) 5_676 . ?
N3 Mn01 C12 135.00(7) 5_676 7_565 ?
N6 Mn01 O3 99.51(7) 6_665 7_565 ?
N6 Mn01 O5 84.81(7) 6_665 . ?
N6 Mn01 N3 97.76(7) 6_665 5_676 ?
N6 Mn01 C12 127.09(8) 6_665 7_565 ?
C9 O1 Mn01 150.67(15) . . ?
C12 O3 Mn01 83.80(13) . 7_565 ?
C12 O4 Mn01 96.32(14) . 7_565 ?
Mn01 O5 H5A 111.4 . . ?
Mn01 O5 H5B 111.1 . . ?
H5A O5 H5B 107.5 . . ?
N2 N1 C3 120.23(18) . . ?
C1 N1 N2 110.65(18) . . ?
C1 N1 C3 128.7(2) . . ?
C2 N2 N1 101.88(19) . . ?
C1 N3 Mn01 133.55(17) . 5_676 ?
C1 N3 C2 103.0(2) . . ?
C2 N3 Mn01 122.26(16) . 5_676 ?
N5 N4 C6 120.10(19) . . ?
C11 N4 N5 110.70(18) . . ?
C11 N4 C6 129.2(2) . . ?
C10 N5 N4 102.54(19) . . ?
C10 N6 Mn01 126.88(16) . 6_565 ?
C11 N6 Mn01 129.82(17) . 6_565 ?
C11 N6 C10 103.3(2) . . ?
N1 C1 N3 109.4(2) . . ?
N1 C1 H1 125.3 . . ?
N3 C1 H1 125.3 . . ?
N2 C2 N3 115.0(2) . . ?
N2 C2 H2 122.5 . . ?
N3 C2 H2 122.5 . . ?
C4 C3 N1 122.0(2) . . ?
C8 C3 N1 116.7(2) . . ?
C8 C3 C4 121.3(2) . . ?
C3 C4 C9 125.3(2) . . ?
C5 C4 C3 117.2(2) . . ?
C5 C4 C9 117.4(2) . . ?
C4 C5 H5 119.2 . . ?
C6 C5 C4 121.6(2) . . ?
C6 C5 H5 119.2 . . ?
C5 C6 N4 116.5(2) . . ?
C5 C6 C7 120.9(2) . . ?
C7 C6 N4 122.5(2) . . ?
C6 C7 C12 125.1(2) . . ?
C8 C7 C6 117.3(2) . . ?
C8 C7 C12 117.4(2) . . ?
C3 C8 H8 119.4 . . ?
C7 C8 C3 121.3(2) . . ?
C7 C8 H8 119.4 . . ?
O1 C9 C4 117.9(2) . . ?
O2 C9 O1 126.1(2) . . ?
O2 C9 C4 116.0(2) . . ?
N5 C10 N6 114.4(2) . . ?
N5 C10 H10 122.8 . . ?
N6 C10 H10 122.8 . . ?
N4 C11 H11 125.4 . . ?
N6 C11 N4 109.1(2) . . ?
N6 C11 H11 125.4 . . ?
O3 C12 Mn01 67.30(12) . 7_565 ?
O3 C12 C7 119.7(2) . . ?
O4 C12 Mn01 54.83(11) . 7_565 ?
O4 C12 O3 122.1(2) . . ?
O4 C12 C7 118.1(2) . . ?
C7 C12 Mn01 172.95(17) . 7_565 ?

loop_
_geom_bond_atom_site_label_1
_geom_bond_atom_site_label_2
_geom_bond_distance
_geom_bond_site_symmetry_2
_geom_bond_publ_flag
Mn01 O1 2.1225(18) . ?
Mn01 O3 2.4033(16) 7_565 ?
Mn01 O4 2.1301(16) 7_565 ?
Mn01 O5 2.2748(18) . ?
Mn01 N3 2.1875(19) 5_676 ?
Mn01 N6 2.1675(19) 6_665 ?
Mn01 C12 2.590(2) 7_565 ?
O1 C9 1.250(3) . ?
O2 C9 1.240(3) . ?
O3 Mn01 2.4032(16) 7_565 ?
O3 C12 1.259(3) . ?
O4 Mn01 2.1301(16) 7_565 ?
O4 C12 1.257(3) . ?
O5 H5A 0.8848 . ?
O5 H5B 0.8845 . ?
N1 N2 1.367(3) . ?
N1 C1 1.328(3) . ?
N1 C3 1.432(3) . ?
N2 C2 1.306(3) . ?
N3 Mn01 2.1875(19) 5_676 ?
N3 C1 1.327(3) . ?
N3 C2 1.362(3) . ?
N4 N5 1.349(3) . ?
N4 C6 1.433(3) . ?
N4 C11 1.340(3) . ?
N5 C10 1.308(3) . ?
N6 Mn01 2.1675(19) 6_565 ?
N6 C10 1.368(3) . ?
N6 C11 1.319(3) . ?
C1 H1 0.9300 . ?
C2 H2 0.9300 . ?
C3 C4 1.393(3) . ?
C3 C8 1.389(3) . ?
C4 C5 1.388(3) . ?
C4 C9 1.525(3) . ?
C5 H5 0.9300 . ?
C5 C6 1.386(3) . ?
C6 C7 1.397(3) . ?
C7 C8 1.388(3) . ?
C7 C12 1.509(3) . ?
C8 H8 0.9300 . ?
C10 H10 0.9300 . ?
C11 H11 0.9300 . ?
C12 Mn01 2.590(2) 7_565 ?

loop_
_geom_torsion_atom_site_label_1
_geom_torsion_atom_site_label_2
_geom_torsion_atom_site_label_3
_geom_torsion_atom_site_label_4
_geom_torsion
_geom_torsion_site_symmetry_1
_geom_torsion_site_symmetry_2
_geom_torsion_site_symmetry_3
_geom_torsion_site_symmetry_4
_geom_torsion_publ_flag
Mn01 O1 C9 O2 -168.8(2) . . . . ?
Mn01 O1 C9 C4 13.5(4) . . . . ?
Mn01 O3 C12 O4 2.7(2) 7_565 . . . ?
Mn01 O3 C12 C7 179.3(2) 7_565 . . . ?
Mn01 O4 C12 O3 -3.0(3) 7_565 . . . ?
Mn01 O4 C12 C7 -179.69(19) 7_565 . . . ?
Mn01 N3 C1 N1 167.18(17) 5_676 . . . ?
Mn01 N3 C2 N2 -168.03(18) 5_676 . . . ?
Mn01 N6 C10 N5 -178.60(17) 6_565 . . . ?
Mn01 N6 C11 N4 178.95(15) 6_565 . . . ?
N1 N2 C2 N3 -1.6(3) . . . . ?
N1 C3 C4 C5 171.7(2) . . . . ?
N1 C3 C4 C9 -6.3(4) . . . . ?
N1 C3 C8 C7 -175.0(2) . . . . ?
N2 N1 C1 N3 -0.8(3) . . . . ?
N2 N1 C3 C4 154.5(2) . . . . ?
N2 N1 C3 C8 -28.4(3) . . . . ?
N4 N5 C10 N6 -0.3(3) . . . . ?
N4 C6 C7 C8 172.0(2) . . . . ?
N4 C6 C7 C12 -12.1(4) . . . . ?
N5 N4 C6 C5 -37.8(3) . . . . ?
N5 N4 C6 C7 144.5(2) . . . . ?
N5 N4 C11 N6 -0.8(3) . . . . ?
C1 N1 N2 C2 1.4(3) . . . . ?
C1 N1 C3 C4 -33.2(4) . . . . ?
C1 N1 C3 C8 143.8(3) . . . . ?
C1 N3 C2 N2 1.1(3) . . . . ?
C2 N3 C1 N1 -0.1(3) . . . . ?
C3 N1 N2 C2 175.0(2) . . . . ?
C3 N1 C1 N3 -173.7(2) . . . . ?
C3 C4 C5 C6 2.9(4) . . . . ?
C3 C4 C9 O1 -65.7(3) . . . . ?
C3 C4 C9 O2 116.3(3) . . . . ?
C4 C3 C8 C7 2.1(4) . . . . ?
C4 C5 C6 N4 -175.2(2) . . . . ?
C4 C5 C6 C7 2.5(4) . . . . ?
C5 C4 C9 O1 116.3(2) . . . . ?
C5 C4 C9 O2 -61.7(3) . . . . ?
C5 C6 C7 C8 -5.6(4) . . . . ?
C5 C6 C7 C12 170.3(2) . . . . ?
C6 N4 N5 C10 178.9(2) . . . . ?
C6 N4 C11 N6 -178.8(2) . . . . ?
C6 C7 C8 C3 3.3(4) . . . . ?
C6 C7 C12 O3 162.0(2) . . . . ?
C6 C7 C12 O4 -21.2(4) . . . . ?
C8 C3 C4 C5 -5.2(4) . . . . ?
C8 C3 C4 C9 176.8(2) . . . . ?
C8 C7 C12 O3 -22.1(3) . . . . ?
C8 C7 C12 O4 154.7(2) . . . . ?
C9 C4 C5 C6 -178.9(2) . . . . ?
C10 N6 C11 N4 0.5(3) . . . . ?
C11 N4 N5 C10 0.7(3) . . . . ?
C11 N4 C6 C5 140.1(3) . . . . ?
C11 N4 C6 C7 -37.6(4) . . . . ?
C11 N6 C10 N5 -0.1(3) . . . . ?
C12 C7 C8 C3 -172.9(2) . . . . ?
